data_1545451
loop_
_publ_author_name
'Bertuzzi, Giulio'
'Sinisi, Alessandro'
'Pecorari, Daniel'
'Caruana, Lorenzo'
'Mazzanti, Andrea'
'Bernardi, Luca'
'Fochi, Mariafrancesca'

_publ_contact_author
;
Prof. Dr. Andrea Mazzanti
University of Bologna
Department of Industrial Chemistry "Toso Montanari"
Viale Risorgimento 4
40136 Bologna
Italy
;
_publ_section_title
;
 Nucleophilic Dearomatization of Pyridines under Enamine Catalysis:
 Regio-, Diastereo-, and Enantioselective Addition of Aldehydes to
 Activated N-Alkylpyridinium Salts.
;
_journal_issue 4
_journal_name_full 'Organic letters'
_journal_page_first 834
_journal_page_last 837
_journal_paper_doi 10.1021/acs.orglett.6b03824
_journal_volume 19
_journal_year 2017
_chemical_absolute_configuration ad
_chemical_formula_sum 'C29 H33 Cl3 N2 O4 S2'
_chemical_formula_weight 644.04
_space_group_crystal_system orthorhombic
_space_group_IT_number 19
_space_group_name_Hall 'P 2ac 2ab'
_space_group_name_H-M_alt 'P 21 21 21'
_symmetry_space_group_name_Hall 'P 2ac 2ab'
_symmetry_space_group_name_H-M 'P 21 21 21'
_atom_sites_solution_hydrogens geom
_audit_creation_date 11/30/2016
_audit_creation_method SHELXL-2014/7
_audit_update_record 12/15/2016
_cell_angle_alpha 90
_cell_angle_beta 90
_cell_angle_gamma 90
_cell_formula_units_Z 4
_cell_length_a 10.6471(8)
_cell_length_b 17.0945(12)
_cell_length_c 17.2371(12)
_cell_measurement_reflns_used 1350
_cell_measurement_temperature 296(2)
_cell_measurement_theta_max 27.50
_cell_measurement_theta_min 1.68
_cell_volume 3137.3(4)
_computing_structure_refinement 'SHELXL-2014/7 (Sheldrick, 2014)'
_diffrn_ambient_temperature 296(2)
_diffrn_measured_fraction_theta_full 0.995
_diffrn_measured_fraction_theta_max 0.995
_diffrn_measurement_device_type 'CMOS area detector'
_diffrn_measurement_method 'phi and omega scans'
_diffrn_radiation_type MoK\a
_diffrn_radiation_wavelength 0.71073
_diffrn_reflns_av_R_equivalents 0.0250
_diffrn_reflns_av_unetI/netI 0.0163
_diffrn_reflns_Laue_measured_fraction_full 0.995
_diffrn_reflns_Laue_measured_fraction_max 0.995
_diffrn_reflns_limit_h_max 13
_diffrn_reflns_limit_h_min -13
_diffrn_reflns_limit_k_max 21
_diffrn_reflns_limit_k_min -21
_diffrn_reflns_limit_l_max 21
_diffrn_reflns_limit_l_min -21
_diffrn_reflns_number 40258
_diffrn_reflns_point_group_measured_fraction_full 0.996
_diffrn_reflns_point_group_measured_fraction_max 0.996
_diffrn_reflns_theta_full 25.000
_diffrn_reflns_theta_max 25.999
_diffrn_reflns_theta_min 1.678
_diffrn_source 'sealed tube'
_exptl_absorpt_coefficient_mu 0.462
_exptl_absorpt_correction_type empirical
_exptl_absorpt_process_details 'Bruker SADABS'
_exptl_crystal_colour colorless
_exptl_crystal_density_diffrn 1.364
_exptl_crystal_description brick
_exptl_crystal_F_000 1344
_exptl_crystal_size_max 0.350
_exptl_crystal_size_mid 0.300
_exptl_crystal_size_min 0.120
_exptl_transmission_factor_max 0.945
_exptl_transmission_factor_min 0.851
_refine_diff_density_max 0.947
_refine_diff_density_min -0.822
_refine_diff_density_rms 0.077
_refine_ls_abs_structure_details
;
 Flack x determined using 2350 quotients [(I+)-(I-)]/[(I+)+(I-)]
 (Parsons, Flack and Wagner, Acta Cryst. B69 (2013) 249-259).
;
_refine_ls_abs_structure_Flack 0.047(11)
_refine_ls_extinction_method none
_refine_ls_goodness_of_fit_ref 1.075
_refine_ls_hydrogen_treatment constr
_refine_ls_matrix_type full
_refine_ls_number_parameters 363
_refine_ls_number_reflns 6130
_refine_ls_number_restraints 0
_refine_ls_restrained_S_all 1.075
_refine_ls_R_factor_all 0.0773
_refine_ls_R_factor_gt 0.0735
_refine_ls_shift/su_max 0.000
_refine_ls_shift/su_mean 0.000
_refine_ls_structure_factor_coef Fsqd
_refine_ls_weighting_details 'w=1/[\s^2^(Fo^2^)+(0.1458P)^2^+2.0539P] where P=(Fo^2^+2Fc^2^)/3'
_refine_ls_weighting_scheme calc
_refine_ls_wR_factor_gt 0.2111
_refine_ls_wR_factor_ref 0.2165
_reflns_Friedel_coverage 0.782
_reflns_Friedel_fraction_full 0.998
_reflns_Friedel_fraction_max 0.998
_reflns_number_gt 5721
_reflns_number_total 6130
_reflns_threshold_expression 'I > 2\s(I)'
_cod_data_source_file ol6b03824_si_002.cif
_cod_data_source_block AS222_a
_cod_database_code 1545451
_shelx_shelxl_version_number 2014/7
_shelx_space_group_comment
;
The symmetry employed for this shelxl refinement is uniquely defined
by the following loop, which should always be used as a source of
symmetry information in preference to the above space-group names.
They are only intended as comments.
;
_shelx_estimated_absorpt_t_min 0.855
_shelx_estimated_absorpt_t_max 0.947

loop_
_space_group_symop_operation_xyz
'x, y, z'
'-x+1/2, -y, z+1/2'
'-x, y+1/2, -z+1/2'
'x+1/2, -y+1/2, -z'

loop_
_atom_site_label
_atom_site_type_symbol
_atom_site_fract_x
_atom_site_fract_y
_atom_site_fract_z
_atom_site_U_iso_or_equiv
_atom_site_adp_type
_atom_site_occupancy
_atom_site_site_symmetry_order
_atom_site_calc_flag
_atom_site_refinement_flags_posn
_atom_site_refinement_flags_adp
S001 S 0.34173(13) 0.63877(8) 0.18977(8) 0.0432(3) Uani 1 1 d . .
S002 S 0.81857(14) 0.78901(8) 0.28873(8) 0.0497(4) Uani 1 1 d . .
O1 O 0.2959(4) 0.6070(3) 0.1183(2) 0.0573(11) Uani 1 1 d . .
O2 O 0.3568(4) 0.7212(2) 0.1988(3) 0.0543(10) Uani 1 1 d . .
Cl2 Cl 1.0785(5) 0.0749(4) 0.4214(4) 0.205(3) Uani 1 1 d . .
O3 O 0.7222(5) 0.8468(3) 0.2853(3) 0.0663(13) Uani 1 1 d . .
N1 N 0.4787(4) 0.6008(2) 0.2032(3) 0.0434(10) Uani 1 1 d . .
O4 O 0.9082(5) 0.7908(3) 0.3497(3) 0.0710(14) Uani 1 1 d . .
N2 N 0.7472(4) 0.7037(3) 0.2935(3) 0.0454(10) Uani 1 1 d . .
Cl1 Cl 0.9118(5) -0.0335(6) 0.4723(8) 0.329(8) Uani 1 1 d . .
C3 C 0.6242(5) 0.5535(3) 0.2946(3) 0.0415(11) Uani 1 1 d . .
H3 H 0.5672 0.5269 0.3305 0.050 Uiso 1 1 calc R U
C7 C 0.5590(5) 0.6282(3) 0.2676(3) 0.0384(10) Uani 1 1 d . .
H7 H 0.5072 0.6498 0.3094 0.046 Uiso 1 1 calc R U
C2 C 0.6311(5) 0.5039(3) 0.2201(3) 0.0411(11) Uani 1 1 d . .
H2 H 0.6954 0.5251 0.1854 0.049 Uiso 1 1 calc R U
C9 C 0.6689(6) 0.3713(3) 0.1613(3) 0.0451(11) Uani 1 1 d . .
C15 C 0.2444(5) 0.6058(3) 0.2654(3) 0.0415(11) Uani 1 1 d . .
C18 C 0.1027(6) 0.5506(4) 0.3890(4) 0.0548(14) Uani 1 1 d . .
C6 C 0.6481(5) 0.6903(3) 0.2364(3) 0.0427(11) Uani 1 1 d . .
H6A H 0.6846 0.6729 0.1878 0.051 Uiso 1 1 calc R U
H6B H 0.6027 0.7385 0.2269 0.051 Uiso 1 1 calc R U
C21 C 0.8999(5) 0.7929(3) 0.2000(3) 0.0446(11) Uani 1 1 d . .
C20 C 0.2344(6) 0.6503(3) 0.3326(3) 0.0482(12) Uani 1 1 d . .
H20 H 0.2742 0.6986 0.3366 0.058 Uiso 1 1 calc R U
C1 C 0.5021(6) 0.5172(3) 0.1856(3) 0.0467(12) Uani 1 1 d . .
H1A H 0.5021 0.5078 0.1301 0.056 Uiso 1 1 calc R U
H1B H 0.4397 0.4839 0.2099 0.056 Uiso 1 1 calc R U
C4 C 0.7474(7) 0.5692(4) 0.3382(3) 0.0543(15) Uani 1 1 d . .
H4A H 0.7278 0.5828 0.3914 0.065 Uiso 1 1 calc R U
H4B H 0.7965 0.5214 0.3390 0.065 Uiso 1 1 calc R U
C19 C 0.1639(7) 0.6211(4) 0.3933(4) 0.0566(14) Uani 1 1 d . .
H19 H 0.1577 0.6502 0.4388 0.068 Uiso 1 1 calc R U
C5 C 0.8261(6) 0.6339(4) 0.3029(4) 0.0543(14) Uani 1 1 d . .
H5A H 0.8967 0.6456 0.3365 0.065 Uiso 1 1 calc R U
H5B H 0.8586 0.6174 0.2529 0.065 Uiso 1 1 calc R U
C26 C 0.8349(6) 0.8084(4) 0.1325(3) 0.0502(13) Uani 1 1 d . .
H26 H 0.7483 0.8152 0.1340 0.060 Uiso 1 1 calc R U
C8 C 0.6568(7) 0.4177(3) 0.2352(3) 0.0541(14) Uani 1 1 d . .
H8A H 0.7338 0.4127 0.2649 0.065 Uiso 1 1 calc R U
H8B H 0.5890 0.3961 0.2661 0.065 Uiso 1 1 calc R U
C17 C 0.1110(6) 0.5094(3) 0.3214(4) 0.0562(15) Uani 1 1 d . .
H17 H 0.0682 0.4621 0.3173 0.067 Uiso 1 1 calc R U
C10 C 0.7811(7) 0.3688(4) 0.1205(4) 0.0617(16) Uani 1 1 d . .
H10 H 0.8510 0.3938 0.1413 0.074 Uiso 1 1 calc R U
C22 C 1.0287(6) 0.7820(4) 0.1982(4) 0.0587(15) Uani 1 1 d . .
H22 H 1.0726 0.7708 0.2434 0.070 Uiso 1 1 calc R U
C25 C 0.8981(7) 0.8137(4) 0.0630(4) 0.0605(16) Uani 1 1 d . .
H25 H 0.8539 0.8241 0.0176 0.073 Uiso 1 1 calc R U
C14 C 0.5655(7) 0.3337(4) 0.1311(5) 0.069(2) Uani 1 1 d . .
H14 H 0.4884 0.3333 0.1564 0.083 Uiso 1 1 calc R U
C16 C 0.1805(6) 0.5351(3) 0.2587(4) 0.0510(13) Uani 1 1 d . .
H16 H 0.1846 0.5060 0.2132 0.061 Uiso 1 1 calc R U
C24 C 1.0269(7) 0.8038(4) 0.0602(4) 0.0633(17) Uani 1 1 d . .
C12 C 0.6988(17) 0.2956(6) 0.0212(5) 0.108(5) Uani 1 1 d . .
H12 H 0.7088 0.2701 -0.0261 0.129 Uiso 1 1 calc R U
C27 C 0.0301(9) 0.5197(5) 0.4584(5) 0.077(2) Uani 1 1 d . .
H27A H -0.0289 0.4809 0.4414 0.116 Uiso 1 1 calc R U
H27B H -0.0141 0.5621 0.4828 0.116 Uiso 1 1 calc R U
H27C H 0.0875 0.4968 0.4948 0.116 Uiso 1 1 calc R U
C23 C 1.0916(7) 0.7882(5) 0.1273(4) 0.0664(18) Uani 1 1 d . .
H23 H 1.1782 0.7816 0.1255 0.080 Uiso 1 1 calc R U
C13 C 0.5844(13) 0.2944(5) 0.0571(7) 0.101(4) Uani 1 1 d . .
H13 H 0.5177 0.2682 0.0339 0.121 Uiso 1 1 calc R U
C11 C 0.7933(12) 0.3316(5) 0.0518(6) 0.095(3) Uani 1 1 d . .
H11 H 0.8703 0.3318 0.0263 0.114 Uiso 1 1 calc R U
C28 C 1.0949(10) 0.8118(7) -0.0166(5) 0.095(3) Uani 1 1 d . .
H28A H 1.1839 0.8096 -0.0080 0.143 Uiso 1 1 calc R U
H28B H 1.0736 0.8610 -0.0401 0.143 Uiso 1 1 calc R U
H28C H 1.0703 0.7699 -0.0505 0.143 Uiso 1 1 calc R U
C100 C 0.9526(12) 0.0644(9) 0.4786(7) 0.122(5) Uani 1 1 d . .
H100 H 0.8846 0.0936 0.4537 0.147 Uiso 1 1 calc R U
Cl3 Cl 0.9607(13) 0.0958(7) 0.5653(3) 0.489(13) Uani 1 1 d . .

loop_
_atom_site_aniso_label
_atom_site_aniso_U_11
_atom_site_aniso_U_22
_atom_site_aniso_U_33
_atom_site_aniso_U_23
_atom_site_aniso_U_13
_atom_site_aniso_U_12
S001 0.0445(6) 0.0398(6) 0.0454(7) 0.0039(5) -0.0056(5) -0.0003(5)
S002 0.0573(8) 0.0483(7) 0.0435(7) -0.0053(6) 0.0003(6) -0.0132(6)
O1 0.054(2) 0.072(3) 0.046(2) 0.006(2) -0.0082(18) -0.004(2)
O2 0.054(2) 0.0390(19) 0.070(3) 0.0100(18) -0.004(2) 0.0017(17)
Cl2 0.160(4) 0.179(5) 0.275(7) -0.047(5) 0.101(5) -0.029(3)
O3 0.068(3) 0.046(2) 0.085(3) -0.009(2) 0.024(3) -0.010(2)
N1 0.044(2) 0.036(2) 0.050(3) -0.0033(19) -0.002(2) 0.0013(18)
O4 0.079(3) 0.086(3) 0.047(2) -0.005(2) -0.008(2) -0.031(3)
N2 0.050(2) 0.041(2) 0.045(2) 0.002(2) -0.006(2) -0.0053(19)
Cl1 0.123(3) 0.279(9) 0.584(18) 0.273(12) -0.030(7) -0.035(5)
C3 0.057(3) 0.037(2) 0.031(2) 0.0009(19) -0.003(2) 0.000(2)
C7 0.042(2) 0.037(2) 0.036(2) -0.0001(19) 0.0015(19) 0.001(2)
C2 0.056(3) 0.035(2) 0.033(2) -0.0031(19) -0.002(2) 0.003(2)
C9 0.056(3) 0.033(2) 0.047(3) 0.003(2) -0.004(2) 0.007(2)
C15 0.039(2) 0.040(2) 0.046(3) 0.001(2) -0.003(2) 0.004(2)
C18 0.054(3) 0.047(3) 0.063(4) 0.007(3) 0.007(3) 0.014(3)
C6 0.045(3) 0.037(2) 0.046(3) 0.004(2) -0.007(2) -0.001(2)
C21 0.047(3) 0.045(3) 0.042(3) 0.001(2) -0.004(2) -0.002(2)
C20 0.054(3) 0.038(3) 0.053(3) -0.009(2) 0.002(2) 0.000(2)
C1 0.055(3) 0.038(2) 0.047(3) -0.008(2) -0.004(2) 0.004(2)
C4 0.073(4) 0.048(3) 0.042(3) 0.005(2) -0.019(3) 0.008(3)
C19 0.062(3) 0.052(3) 0.056(3) -0.011(3) 0.001(3) 0.004(3)
C5 0.053(3) 0.054(3) 0.056(3) 0.000(3) -0.015(3) 0.001(3)
C26 0.043(3) 0.057(3) 0.051(3) 0.006(2) -0.010(2) -0.002(2)
C8 0.076(4) 0.040(3) 0.046(3) 0.003(2) -0.002(3) 0.005(3)
C17 0.058(3) 0.039(3) 0.072(4) -0.001(3) 0.006(3) -0.002(3)
C10 0.070(4) 0.047(3) 0.068(4) 0.006(3) 0.012(3) 0.009(3)
C22 0.053(3) 0.068(4) 0.056(3) 0.016(3) -0.007(3) 0.009(3)
C25 0.066(4) 0.068(4) 0.048(3) 0.009(3) -0.008(3) -0.002(3)
C14 0.071(4) 0.041(3) 0.096(5) 0.007(3) -0.032(4) 0.000(3)
C16 0.061(3) 0.040(2) 0.053(3) -0.006(2) 0.000(3) -0.001(2)
C24 0.068(4) 0.060(4) 0.062(4) 0.006(3) 0.012(3) 0.007(3)
C12 0.217(15) 0.058(5) 0.049(4) -0.005(3) -0.014(6) 0.030(8)
C27 0.090(5) 0.075(5) 0.066(4) 0.006(4) 0.022(4) 0.010(4)
C23 0.052(3) 0.073(4) 0.073(4) 0.014(4) 0.013(3) 0.015(3)
C13 0.146(9) 0.047(4) 0.111(8) -0.001(5) -0.088(8) 0.001(5)
C11 0.149(10) 0.057(4) 0.078(5) 0.005(4) 0.053(6) 0.021(6)
C28 0.098(6) 0.122(8) 0.066(5) 0.015(5) 0.021(5) 0.034(6)
C100 0.119(9) 0.155(11) 0.092(7) 0.048(7) 0.010(6) 0.059(8)
Cl3 0.76(2) 0.628(19) 0.084(3) -0.029(5) -0.040(6) 0.60(2)

loop_
_atom_type_symbol
_atom_type_description
_atom_type_scat_dispersion_real
_atom_type_scat_dispersion_imag
_atom_type_scat_source
C C 0.0033 0.0016 'International Tables Vol C Tables 4.2.6.8 and 6.1.1.4'
H H 0.0000 0.0000 'International Tables Vol C Tables 4.2.6.8 and 6.1.1.4'
N N 0.0061 0.0033 'International Tables Vol C Tables 4.2.6.8 and 6.1.1.4'
O O 0.0106 0.0060 'International Tables Vol C Tables 4.2.6.8 and 6.1.1.4'
S S 0.1246 0.1234 'International Tables Vol C Tables 4.2.6.8 and 6.1.1.4'
Cl Cl 0.1484 0.1585 'International Tables Vol C Tables 4.2.6.8 and 6.1.1.4'

loop_
_geom_angle_atom_site_label_1
_geom_angle_atom_site_label_2
_geom_angle_atom_site_label_3
_geom_angle
O2 S001 O1 120.5(3)
O2 S001 N1 106.2(2)
O1 S001 N1 106.2(3)
O2 S001 C15 107.6(3)
O1 S001 C15 108.4(3)
N1 S001 C15 107.3(2)
O4 S002 O3 119.9(3)
O4 S002 N2 107.0(3)
O3 S002 N2 106.5(3)
O4 S002 C21 108.2(3)
O3 S002 C21 107.0(3)
N2 S002 C21 107.7(3)
C7 N1 C1 111.3(4)
C7 N1 S001 120.3(4)
C1 N1 S001 120.6(4)
C6 N2 C5 111.1(4)
C6 N2 S002 116.0(3)
C5 N2 S002 117.5(4)
C7 C3 C4 113.1(4)
C7 C3 C2 103.2(4)
C4 C3 C2 117.6(5)
C7 C3 H3 107.5
C4 C3 H3 107.5
C2 C3 H3 107.5
N1 C7 C6 108.5(4)
N1 C7 C3 103.2(4)
C6 C7 C3 114.0(4)
N1 C7 H7 110.3
C6 C7 H7 110.3
C3 C7 H7 110.3
C1 C2 C8 112.1(5)
C1 C2 C3 101.7(4)
C8 C2 C3 113.6(4)
C1 C2 H2 109.7
C8 C2 H2 109.7
C3 C2 H2 109.7
C14 C9 C10 118.8(6)
C14 C9 C8 119.9(6)
C10 C9 C8 121.3(6)
C20 C15 C16 120.4(5)
C20 C15 S001 119.2(4)
C16 C15 S001 120.3(4)
C17 C18 C19 117.9(6)
C17 C18 C27 121.8(6)
C19 C18 C27 120.3(6)
N2 C6 C7 108.8(4)
N2 C6 H6A 109.9
C7 C6 H6A 109.9
N2 C6 H6B 109.9
C7 C6 H6B 109.9
H6A C6 H6B 108.3
C26 C21 C22 120.3(5)
C26 C21 S002 119.6(4)
C22 C21 S002 120.1(4)
C19 C20 C15 118.4(5)
C19 C20 H20 120.8
C15 C20 H20 120.8
N1 C1 C2 102.5(4)
N1 C1 H1A 111.3
C2 C1 H1A 111.3
N1 C1 H1B 111.3
C2 C1 H1B 111.3
H1A C1 H1B 109.2
C5 C4 C3 113.8(4)
C5 C4 H4A 108.8
C3 C4 H4A 108.8
C5 C4 H4B 108.8
C3 C4 H4B 108.8
H4A C4 H4B 107.7
C18 C19 C20 122.3(6)
C18 C19 H19 118.8
C20 C19 H19 118.8
N2 C5 C4 108.7(5)
N2 C5 H5A 109.9
C4 C5 H5A 109.9
N2 C5 H5B 109.9
C4 C5 H5B 109.9
H5A C5 H5B 108.3
C25 C26 C21 120.1(6)
C25 C26 H26 120.0
C21 C26 H26 120.0
C9 C8 C2 112.3(4)
C9 C8 H8A 109.1
C2 C8 H8A 109.1
C9 C8 H8B 109.1
C2 C8 H8B 109.1
H8A C8 H8B 107.9
C18 C17 C16 122.5(6)
C18 C17 H17 118.7
C16 C17 H17 118.7
C11 C10 C9 122.8(9)
C11 C10 H10 118.6
C9 C10 H10 118.6
C21 C22 C23 119.0(6)
C21 C22 H22 120.5
C23 C22 H22 120.5
C26 C25 C24 120.5(6)
C26 C25 H25 119.8
C24 C25 H25 119.8
C9 C14 C13 115.9(9)
C9 C14 H14 122.0
C13 C14 H14 122.0
C17 C16 C15 118.3(5)
C17 C16 H16 120.8
C15 C16 H16 120.8
C23 C24 C25 119.5(6)
C23 C24 C28 121.0(7)
C25 C24 C28 119.6(7)
C11 C12 C13 121.2(8)
C11 C12 H12 119.4
C13 C12 H12 119.4
C18 C27 H27A 109.5
C18 C27 H27B 109.5
H27A C27 H27B 109.5
C18 C27 H27C 109.5
H27A C27 H27C 109.5
H27B C27 H27C 109.5
C24 C23 C22 120.8(6)
C24 C23 H23 119.6
C22 C23 H23 119.6
C12 C13 C14 120.8(8)
C12 C13 H13 119.6
C14 C13 H13 119.6
C12 C11 C10 120.5(10)
C12 C11 H11 119.8
C10 C11 H11 119.8
C24 C28 H28A 109.5
C24 C28 H28B 109.5
H28A C28 H28B 109.5
C24 C28 H28C 109.5
H28A C28 H28C 109.5
H28B C28 H28C 109.5
Cl3 C100 Cl2 118.3(12)
Cl3 C100 Cl1 113.5(9)
Cl2 C100 Cl1 105.5(9)
Cl3 C100 H100 106.2
Cl2 C100 H100 106.2
Cl1 C100 H100 106.2

loop_
_geom_bond_atom_site_label_1
_geom_bond_atom_site_label_2
_geom_bond_distance
S001 O2 1.426(4)
S001 O1 1.432(5)
S001 N1 1.613(5)
S001 C15 1.758(6)
S002 O4 1.420(5)
S002 O3 1.426(5)
S002 N2 1.646(5)
S002 C21 1.759(6)
Cl2 C100 1.673(13)
N1 C7 1.476(7)
N1 C1 1.483(6)
N2 C6 1.460(7)
N2 C5 1.469(8)
Cl1 C100 1.733(19)
C3 C7 1.526(7)
C3 C4 1.534(8)
C3 C2 1.540(7)
C3 H3 0.9800
C7 C6 1.522(7)
C7 H7 0.9800
C2 C1 1.515(8)
C2 C8 1.522(7)
C2 H2 0.9800
C9 C14 1.377(9)
C9 C10 1.387(9)
C9 C8 1.506(8)
C15 C20 1.390(8)
C15 C16 1.392(8)
C18 C17 1.366(9)
C18 C19 1.372(9)
C18 C27 1.518(10)
C6 H6A 0.9700
C6 H6B 0.9700
C21 C26 1.378(8)
C21 C22 1.384(9)
C20 C19 1.382(9)
C20 H20 0.9300
C1 H1A 0.9700
C1 H1B 0.9700
C4 C5 1.515(9)
C4 H4A 0.9700
C4 H4B 0.9700
C19 H19 0.9300
C5 H5A 0.9700
C5 H5B 0.9700
C26 C25 1.378(9)
C26 H26 0.9300
C8 H8A 0.9700
C8 H8B 0.9700
C17 C16 1.381(9)
C17 H17 0.9300
C10 C11 1.352(12)
C10 H10 0.9300
C22 C23 1.398(9)
C22 H22 0.9300
C25 C24 1.383(11)
C25 H25 0.9300
C14 C13 1.456(15)
C14 H14 0.9300
C16 H16 0.9300
C24 C23 1.372(10)
C24 C28 1.515(10)
C12 C11 1.291(18)
C12 C13 1.367(18)
C12 H12 0.9300
C27 H27A 0.9600
C27 H27B 0.9600
C27 H27C 0.9600
C23 H23 0.9300
C13 H13 0.9300
C11 H11 0.9300
C28 H28A 0.9600
C28 H28B 0.9600
C28 H28C 0.9600
C100 Cl3 1.590(15)
C100 H100 0.9800

loop_
_geom_torsion_atom_site_label_1
_geom_torsion_atom_site_label_2
_geom_torsion_atom_site_label_3
_geom_torsion_atom_site_label_4
_geom_torsion
O2 S001 N1 C7 43.5(5)
O1 S001 N1 C7 172.9(4)
C15 S001 N1 C7 -71.3(4)
O2 S001 N1 C1 -169.9(4)
O1 S001 N1 C1 -40.5(5)
C15 S001 N1 C1 75.2(5)
O4 S002 N2 C6 178.5(4)
O3 S002 N2 C6 49.2(5)
C21 S002 N2 C6 -65.3(5)
O4 S002 N2 C5 -46.5(5)
O3 S002 N2 C5 -175.9(5)
C21 S002 N2 C5 69.6(5)
C1 N1 C7 C6 115.5(5)
S001 N1 C7 C6 -95.1(5)
C1 N1 C7 C3 -5.8(6)
S001 N1 C7 C3 143.6(4)
C4 C3 C7 N1 157.7(4)
C2 C3 C7 N1 29.5(5)
C4 C3 C7 C6 40.2(6)
C2 C3 C7 C6 -88.0(5)
C7 C3 C2 C1 -42.3(5)
C4 C3 C2 C1 -167.7(5)
C7 C3 C2 C8 -162.9(5)
C4 C3 C2 C8 71.7(7)
O2 S001 C15 C20 -22.3(5)
O1 S001 C15 C20 -154.0(5)
N1 S001 C15 C20 91.6(5)
O2 S001 C15 C16 159.3(5)
O1 S001 C15 C16 27.5(5)
N1 S001 C15 C16 -86.8(5)
C5 N2 C6 C7 65.6(6)
S002 N2 C6 C7 -156.8(4)
N1 C7 C6 N2 -166.2(4)
C3 C7 C6 N2 -51.8(6)
O4 S002 C21 C26 -166.5(5)
O3 S002 C21 C26 -36.0(5)
N2 S002 C21 C26 78.1(5)
O4 S002 C21 C22 12.3(6)
O3 S002 C21 C22 142.8(5)
N2 S002 C21 C22 -103.1(5)
C16 C15 C20 C19 2.5(9)
S001 C15 C20 C19 -175.9(5)
C7 N1 C1 C2 -20.6(6)
S001 N1 C1 C2 -169.9(4)
C8 C2 C1 N1 159.6(5)
C3 C2 C1 N1 37.9(5)
C7 C3 C4 C5 -40.5(7)
C2 C3 C4 C5 79.7(6)
C17 C18 C19 C20 -1.2(10)
C27 C18 C19 C20 177.9(7)
C15 C20 C19 C18 -0.8(9)
C6 N2 C5 C4 -65.9(6)
S002 N2 C5 C4 157.1(4)
C3 C4 C5 N2 52.2(7)
C22 C21 C26 C25 -0.6(9)
S002 C21 C26 C25 178.2(5)
C14 C9 C8 C2 -93.9(7)
C10 C9 C8 C2 82.8(7)
C1 C2 C8 C9 68.1(7)
C3 C2 C8 C9 -177.4(5)
C19 C18 C17 C16 1.6(10)
C27 C18 C17 C16 -177.5(7)
C14 C9 C10 C11 0.7(10)
C8 C9 C10 C11 -176.1(6)
C26 C21 C22 C23 1.0(10)
S002 C21 C22 C23 -177.8(6)
C21 C26 C25 C24 -0.1(11)
C10 C9 C14 C13 -0.5(9)
C8 C9 C14 C13 176.3(5)
C18 C17 C16 C15 0.1(10)
C20 C15 C16 C17 -2.2(9)
S001 C15 C16 C17 176.2(5)
C26 C25 C24 C23 0.3(12)
C26 C25 C24 C28 -178.6(8)
C25 C24 C23 C22 0.2(12)
C28 C24 C23 C22 179.0(8)
C21 C22 C23 C24 -0.8(11)
C11 C12 C13 C14 -0.1(14)
C9 C14 C13 C12 0.2(11)
C13 C12 C11 C10 0.2(15)
C9 C10 C11 C12 -0.5(13)
